data_7246177
loop_
_publ_author_name
'Bano, Kulsum'
'Sharma, Jyoti'
'Jain, Archana'
'Tsurugi, Hayato'
'Panda, Tarun K.'

_publ_section_title
;
 A binuclear aluminium complex as a single competent catalyst for
 efficient synthesis of urea, biuret, isourea, isothiourea,
 phosphorylguanidine, and quinazolinones
;
_journal_issue 5
_journal_name_full 'RSC Advances'
_journal_page_first 3020
_journal_page_last 3032
_journal_paper_doi 10.1039/D2RA07714K
_journal_volume 13
_journal_year 2023
_chemical_formula_moiety 'C22 H22 N2 O'
_chemical_formula_sum 'C22 H22 N2 O'
_chemical_formula_weight 330.41
_space_group_crystal_system orthorhombic
_space_group_IT_number 33
_space_group_name_Hall 'P 2c -2n'
_space_group_name_H-M_alt 'P n a 21'
_atom_sites_solution_hydrogens geom
_audit_creation_method SHELXL-2018/3
_audit_update_record
;
2022-09-25 deposited with the CCDC.	2022-12-22 downloaded from the CCDC.
;
_cell_angle_alpha 90
_cell_angle_beta 90
_cell_angle_gamma 90
_cell_formula_units_Z 4
_cell_length_a 10.242(12)
_cell_length_b 15.493(18)
_cell_length_c 11.726(13)
_cell_measurement_reflns_used 4117
_cell_measurement_temperature 273(2)
_cell_measurement_theta_max 27.160
_cell_measurement_theta_min 2.178
_cell_volume 1861(4)
_computing_molecular_graphics WinGx
_computing_publication_material 'ORTEP 3'
_computing_structure_refinement 'SHELXL-2018/3 (Sheldrick, 2018)'
_computing_structure_solution 'SHELXT 2018/2 (Sheldrick, 2018)'
_diffrn_ambient_temperature 273(2)
_diffrn_measured_fraction_theta_full 0.872
_diffrn_measured_fraction_theta_max 0.857
_diffrn_measurement_device_type Bruker
_diffrn_radiation_type MoK\a
_diffrn_radiation_wavelength 0.71073
_diffrn_reflns_av_R_equivalents 0.5948
_diffrn_reflns_av_unetI/netI 0.6040
_diffrn_reflns_Laue_measured_fraction_full 0.872
_diffrn_reflns_Laue_measured_fraction_max 0.857
_diffrn_reflns_limit_h_max 13
_diffrn_reflns_limit_h_min -13
_diffrn_reflns_limit_k_max 19
_diffrn_reflns_limit_k_min -19
_diffrn_reflns_limit_l_max 13
_diffrn_reflns_limit_l_min -11
_diffrn_reflns_number 9865
_diffrn_reflns_point_group_measured_fraction_full 0.835
_diffrn_reflns_point_group_measured_fraction_max 0.808
_diffrn_reflns_theta_full 25.242
_diffrn_reflns_theta_max 27.160
_diffrn_reflns_theta_min 2.178
_diffrn_source 'micro-focus sealed X-ray tube'
_exptl_absorpt_coefficient_mu 0.073
_exptl_absorpt_correction_T_max 1.00000
_exptl_absorpt_correction_T_min 0.59912
_exptl_absorpt_correction_type multi-scan
_exptl_crystal_colour ;colorless'
_exptl_crystal_density_diffrn 1.180
_exptl_crystal_description block
_exptl_crystal_F_000 704
_exptl_crystal_size_max 0.24
_exptl_crystal_size_mid 0.21
_exptl_crystal_size_min 0.18
_refine_diff_density_max 0.180
_refine_diff_density_min -0.189
_refine_diff_density_rms 0.048
_refine_ls_abs_structure_details
;
 Refined as an inversion twin.
;
_refine_ls_abs_structure_Flack 1(10)
_refine_ls_extinction_method none
_refine_ls_goodness_of_fit_ref 0.915
_refine_ls_hydrogen_treatment constr
_refine_ls_matrix_type full
_refine_ls_number_parameters 228
_refine_ls_number_reflns 3330
_refine_ls_number_restraints 1
_refine_ls_restrained_S_all 0.915
_refine_ls_R_factor_all 0.4657
_refine_ls_R_factor_gt 0.1139
_refine_ls_shift/su_max 0.000
_refine_ls_shift/su_mean 0.000
_refine_ls_structure_factor_coef Fsqd
_refine_ls_weighting_details 'w=1/[\s^2^(Fo^2^)+(0.1000P)^2^] where P=(Fo^2^+2Fc^2^)/3'
_refine_ls_weighting_scheme calc
_refine_ls_wR_factor_gt 0.1944
_refine_ls_wR_factor_ref 0.3236
_reflns_Friedel_coverage 0.798
_reflns_Friedel_fraction_full 0.794
_reflns_Friedel_fraction_max 0.755
_reflns_number_gt 682
_reflns_number_total 3330
_reflns_threshold_expression 'I > 2\s(I)'
_cod_data_source_file d2ra07714k2.cif
_cod_data_source_block shelx
_cod_database_code 7246177
_shelx_shelxl_version_number 2018/3
_shelx_space_group_comment
;
The symmetry employed for this shelxl refinement is uniquely defined
by the following loop, which should always be used as a source of
symmetry information in preference to the above space-group names.
They are only intended as comments.
;

loop_
_space_group_symop_operation_xyz
'x, y, z'
'-x, -y, z+1/2'
'-x+1/2, y+1/2, z+1/2'
'x+1/2, -y+1/2, z'

loop_
_atom_site_label
_atom_site_type_symbol
_atom_site_fract_x
_atom_site_fract_y
_atom_site_fract_z
_atom_site_U_iso_or_equiv
_atom_site_adp_type
_atom_site_occupancy
_atom_site_site_symmetry_order
_atom_site_calc_flag
_atom_site_refinement_flags_posn
_atom_site_refinement_flags_adp
_atom_site_refinement_flags_occupancy
_atom_site_disorder_assembly
_atom_site_disorder_group
N1 N 0.4274(16) 0.7774(10) 0.4488(16) 0.067(5) Uani 1 1 d . . . . .
H1 H 0.350647 0.772209 0.477823 0.080 Uiso 1 1 calc R U . . .
O1 O 0.6428(15) 0.7369(8) 0.4760(17) 0.095(6) Uani 1 1 d . . . . .
N2 N 0.4849(15) 0.6770(10) 0.5833(17) 0.062(5) Uani 1 1 d . . . . .
C10 C 0.5652(19) 0.5304(14) 0.643(3) 0.068(8) Uani 1 1 d . . . . .
C20 C 0.256(3) 0.796(2) 0.936(3) 0.134(13) Uani 1 1 d . . . . .
H20 H 0.234918 0.822520 1.004827 0.161 Uiso 1 1 calc R U . . .
C21 C 0.198(3) 0.721(2) 0.902(3) 0.121(12) Uani 1 1 d . . . . .
H21 H 0.128752 0.700222 0.945444 0.145 Uiso 1 1 calc R U . . .
C22 C 0.232(3) 0.6750(16) 0.810(3) 0.123(12) Uani 1 1 d . . . . .
H22 H 0.197778 0.620275 0.798217 0.147 Uiso 1 1 calc R U . . .
C17 C 0.323(2) 0.7107(16) 0.731(3) 0.091(9) Uani 1 1 d . . . . .
C16 C 0.353(2) 0.6606(12) 0.6248(18) 0.068(7) Uani 1 1 d . . . . .
H16A H 0.343115 0.599405 0.640389 0.082 Uiso 1 1 calc R U . . .
H16B H 0.290596 0.675972 0.565887 0.082 Uiso 1 1 calc R U . . .
C8 C 0.530(3) 0.7301(13) 0.498(2) 0.067(7) Uani 1 1 d . . . . .
C1 C 0.444(2) 0.8343(13) 0.353(2) 0.065(7) Uani 1 1 d . . . . .
C2 C 0.564(2) 0.8585(14) 0.306(3) 0.094(8) Uani 1 1 d . . . . .
H2 H 0.641090 0.836700 0.336879 0.112 Uiso 1 1 calc R U . . .
C3 C 0.568(3) 0.9131(15) 0.218(2) 0.096(10) Uani 1 1 d . . . . .
H3 H 0.648333 0.925009 0.184602 0.115 Uiso 1 1 calc R U . . .
C4 C 0.464(3) 0.9503(13) 0.177(3) 0.081(9) Uani 1 1 d . . . . .
C5 C 0.472(2) 1.0094(14) 0.068(2) 0.120(10) Uani 1 1 d . . . . .
H5A H 0.556851 1.004491 0.034068 0.180 Uiso 1 1 calc R U . . .
H5B H 0.456307 1.068381 0.089166 0.180 Uiso 1 1 calc R U . . .
H5C H 0.406840 0.991451 0.013829 0.180 Uiso 1 1 calc R U . . .
C9 C 0.589(2) 0.6318(11) 0.653(2) 0.092(8) Uani 1 1 d . . . . .
H9A H 0.583903 0.649806 0.732400 0.110 Uiso 1 1 calc R U . . .
H9B H 0.675317 0.646364 0.624594 0.110 Uiso 1 1 calc R U . . .
C11 C 0.571(2) 0.4892(15) 0.545(3) 0.089(8) Uani 1 1 d . . . . .
H11 H 0.585233 0.517894 0.476236 0.107 Uiso 1 1 calc R U . . .
C12 C 0.555(2) 0.3956(18) 0.551(3) 0.116(11) Uani 1 1 d . . . . .
H12 H 0.547030 0.362521 0.484784 0.140 Uiso 1 1 calc R U . . .
C13 C 0.553(3) 0.359(2) 0.656(4) 0.121(12) Uani 1 1 d . . . . .
H13 H 0.555114 0.298876 0.657880 0.145 Uiso 1 1 calc R U . . .
C14 C 0.547(4) 0.399(2) 0.754(4) 0.18(2) Uani 1 1 d . . . . .
H14 H 0.532194 0.370215 0.822904 0.211 Uiso 1 1 calc R U . . .
C15 C 0.566(2) 0.4894(18) 0.746(3) 0.104(9) Uani 1 1 d . . . . .
H15 H 0.578782 0.521384 0.811873 0.124 Uiso 1 1 calc R U . . .
C19 C 0.346(3) 0.831(2) 0.864(4) 0.139(14) Uani 1 1 d . . . . .
H19 H 0.384636 0.883669 0.883182 0.167 Uiso 1 1 calc R U . . .
C18 C 0.382(2) 0.7892(18) 0.760(3) 0.095(8) Uani 1 1 d . . . . .
H18 H 0.443763 0.813840 0.712567 0.114 Uiso 1 1 calc R U . . .
C7 C 0.332(2) 0.8723(14) 0.303(2) 0.078(7) Uani 1 1 d . . . . .
H7 H 0.249623 0.859255 0.330059 0.093 Uiso 1 1 calc R U . . .
C6 C 0.346(3) 0.9264(14) 0.217(2) 0.092(8) Uani 1 1 d . . . . .
H6 H 0.271666 0.948843 0.182011 0.110 Uiso 1 1 calc R U . . .

loop_
_atom_site_aniso_label
_atom_site_aniso_U_11
_atom_site_aniso_U_22
_atom_site_aniso_U_33
_atom_site_aniso_U_23
_atom_site_aniso_U_13
_atom_site_aniso_U_12
N1 0.070(13) 0.057(11) 0.072(17) 0.013(10) 0.006(12) -0.017(10)
O1 0.056(9) 0.088(11) 0.140(18) 0.000(10) -0.001(12) -0.014(9)
N2 0.045(11) 0.047(10) 0.093(18) 0.011(11) -0.014(11) 0.006(9)
C10 0.075(16) 0.084(18) 0.04(3) 0.051(18) 0.007(17) 0.005(13)
C20 0.09(3) 0.20(4) 0.11(4) -0.04(3) 0.00(2) 0.04(3)
C21 0.07(2) 0.13(3) 0.17(4) 0.02(2) 0.00(2) 0.00(2)
C22 0.11(2) 0.11(2) 0.14(4) 0.00(2) 0.05(2) 0.05(2)
C17 0.066(18) 0.075(19) 0.13(3) 0.021(19) 0.00(2) 0.012(15)
C16 0.090(19) 0.059(14) 0.06(2) 0.024(12) -0.007(13) 0.009(13)
C8 0.11(2) 0.041(14) 0.05(2) 0.016(11) 0.001(18) -0.016(16)
C1 0.069(17) 0.043(13) 0.08(2) -0.022(12) 0.022(15) -0.023(14)
C2 0.09(2) 0.087(19) 0.11(3) -0.017(16) -0.019(18) -0.003(17)
C3 0.10(2) 0.10(2) 0.09(3) 0.041(17) 0.028(18) -0.006(17)
C4 0.13(2) 0.045(15) 0.07(3) -0.002(12) 0.01(2) -0.015(16)
C5 0.21(3) 0.078(17) 0.07(3) 0.029(15) -0.004(19) -0.041(15)
C9 0.085(17) 0.051(13) 0.14(3) -0.006(13) -0.002(18) -0.019(12)
C11 0.15(3) 0.074(18) 0.04(3) 0.000(14) 0.011(16) -0.002(16)
C12 0.11(2) 0.10(2) 0.15(4) -0.03(2) 0.00(2) 0.034(18)
C13 0.15(3) 0.08(2) 0.13(4) 0.05(3) 0.02(3) 0.016(19)
C14 0.21(4) 0.11(3) 0.21(6) 0.02(3) 0.10(4) 0.04(2)
C15 0.10(2) 0.10(2) 0.10(4) -0.052(18) 0.002(19) 0.041(17)
C19 0.08(2) 0.16(3) 0.18(4) -0.11(3) -0.01(2) 0.00(2)
C18 0.10(2) 0.104(19) 0.08(3) -0.029(17) -0.008(15) 0.000(17)
C7 0.068(17) 0.083(16) 0.08(2) 0.009(14) 0.008(16) 0.025(15)
C6 0.13(3) 0.058(15) 0.09(3) 0.016(15) -0.019(19) -0.003(17)

loop_
_atom_type_symbol
_atom_type_description
_atom_type_scat_dispersion_real
_atom_type_scat_dispersion_imag
_atom_type_scat_source
C C 0.0033 0.0016 'International Tables Vol C Tables 4.2.6.8 and 6.1.1.4'
H H 0.0000 0.0000 'International Tables Vol C Tables 4.2.6.8 and 6.1.1.4'
N N 0.0061 0.0033 'International Tables Vol C Tables 4.2.6.8 and 6.1.1.4'
O O 0.0106 0.0060 'International Tables Vol C Tables 4.2.6.8 and 6.1.1.4'

loop_
_geom_angle_atom_site_label_1
_geom_angle_atom_site_label_2
_geom_angle_atom_site_label_3
_geom_angle
_geom_angle_site_symmetry_1
_geom_angle_site_symmetry_3
_geom_angle_publ_flag
C8 N1 C1 123.4(18) . . ?
C8 N1 H1 118.3 . . ?
C1 N1 H1 118.3 . . ?
C8 N2 C16 131.1(18) . . ?
C8 N2 C9 115.7(18) . . ?
C16 N2 C9 113.0(19) . . ?
C11 C10 C15 123(3) . . ?
C11 C10 C9 122(2) . . ?
C15 C10 C9 113(3) . . ?
C19 C20 C21 117(3) . . ?
C19 C20 H20 121.5 . . ?
C21 C20 H20 121.5 . . ?
C22 C21 C20 125(3) . . ?
C22 C21 H21 117.6 . . ?
C20 C21 H21 117.6 . . ?
C21 C22 C17 119(3) . . ?
C21 C22 H22 120.3 . . ?
C17 C22 H22 120.3 . . ?
C18 C17 C22 117(3) . . ?
C18 C17 C16 124(3) . . ?
C22 C17 C16 118(3) . . ?
N2 C16 C17 112.2(19) . . ?
N2 C16 H16A 109.2 . . ?
C17 C16 H16A 109.2 . . ?
N2 C16 H16B 109.2 . . ?
C17 C16 H16B 109.2 . . ?
H16A C16 H16B 107.9 . . ?
O1 C8 N2 122(2) . . ?
O1 C8 N1 127(2) . . ?
N2 C8 N1 111(2) . . ?
C7 C1 C2 116(2) . . ?
C7 C1 N1 119(2) . . ?
C2 C1 N1 125(3) . . ?
C3 C2 C1 120(2) . . ?
C3 C2 H2 120.1 . . ?
C1 C2 H2 120.1 . . ?
C2 C3 C4 123(3) . . ?
C2 C3 H3 118.6 . . ?
C4 C3 H3 118.6 . . ?
C3 C4 C6 119(3) . . ?
C3 C4 C5 121(3) . . ?
C6 C4 C5 119(3) . . ?
C4 C5 H5A 109.5 . . ?
C4 C5 H5B 109.5 . . ?
H5A C5 H5B 109.5 . . ?
C4 C5 H5C 109.5 . . ?
H5A C5 H5C 109.5 . . ?
H5B C5 H5C 109.5 . . ?
N2 C9 C10 107.8(17) . . ?
N2 C9 H9A 110.1 . . ?
C10 C9 H9A 110.1 . . ?
N2 C9 H9B 110.1 . . ?
C10 C9 H9B 110.1 . . ?
H9A C9 H9B 108.5 . . ?
C10 C11 C12 116(3) . . ?
C10 C11 H11 122.1 . . ?
C12 C11 H11 122.1 . . ?
C13 C12 C11 117(3) . . ?
C13 C12 H12 121.3 . . ?
C11 C12 H12 121.3 . . ?
C14 C13 C12 127(4) . . ?
C14 C13 H13 116.4 . . ?
C12 C13 H13 116.4 . . ?
C13 C14 C15 113(4) . . ?
C13 C14 H14 123.3 . . ?
C15 C14 H14 123.3 . . ?
C14 C15 C10 122(3) . . ?
C14 C15 H15 119.2 . . ?
C10 C15 H15 119.2 . . ?
C20 C19 C18 121(3) . . ?
C20 C19 H19 119.4 . . ?
C18 C19 H19 119.4 . . ?
C17 C18 C19 120(3) . . ?
C17 C18 H18 120.1 . . ?
C19 C18 H18 120.1 . . ?
C6 C7 C1 120(2) . . ?
C6 C7 H7 120.0 . . ?
C1 C7 H7 120.0 . . ?
C7 C6 C4 122(3) . . ?
C7 C6 H6 118.9 . . ?
C4 C6 H6 118.9 . . ?

loop_
_geom_bond_atom_site_label_1
_geom_bond_atom_site_label_2
_geom_bond_distance
_geom_bond_site_symmetry_2
_geom_bond_publ_flag
N1 C8 1.40(2) . ?
N1 C1 1.44(3) . ?
N1 H1 0.8600 . ?
O1 C8 1.19(2) . ?
N2 C8 1.38(2) . ?
N2 C16 1.46(2) . ?
N2 C9 1.52(2) . ?
C10 C11 1.32(3) . ?
C10 C15 1.36(4) . ?
C10 C9 1.59(3) . ?
C20 C19 1.36(4) . ?
C20 C21 1.37(3) . ?
C20 H20 0.9300 . ?
C21 C22 1.34(4) . ?
C21 H21 0.9300 . ?
C22 C17 1.42(3) . ?
C22 H22 0.9300 . ?
C17 C18 1.40(3) . ?
C17 C16 1.50(3) . ?
C16 H16A 0.9700 . ?
C16 H16B 0.9700 . ?
C1 C7 1.41(3) . ?
C1 C2 1.40(3) . ?
C2 C3 1.34(3) . ?
C2 H2 0.9300 . ?
C3 C4 1.30(3) . ?
C3 H3 0.9300 . ?
C4 C6 1.35(3) . ?
C4 C5 1.58(4) . ?
C5 H5A 0.9600 . ?
C5 H5B 0.9600 . ?
C5 H5C 0.9600 . ?
C9 H9A 0.9700 . ?
C9 H9B 0.9700 . ?
C11 C12 1.46(3) . ?
C11 H11 0.9300 . ?
C12 C13 1.36(4) . ?
C12 H12 0.9300 . ?
C13 C14 1.31(5) . ?
C13 H13 0.9300 . ?
C14 C15 1.42(4) . ?
C14 H14 0.9300 . ?
C15 H15 0.9300 . ?
C19 C18 1.43(4) . ?
C19 H19 0.9300 . ?
C18 H18 0.9300 . ?
C7 C6 1.32(3) . ?
C7 H7 0.9300 . ?
C6 H6 0.9300 . ?

loop_
_geom_torsion_atom_site_label_1
_geom_torsion_atom_site_label_2
_geom_torsion_atom_site_label_3
_geom_torsion_atom_site_label_4
_geom_torsion
_geom_torsion_site_symmetry_1
_geom_torsion_site_symmetry_2
_geom_torsion_site_symmetry_3
_geom_torsion_site_symmetry_4
_geom_torsion_publ_flag
C19 C20 C21 C22 7(5) . . . . ?
C20 C21 C22 C17 -10(5) . . . . ?
C21 C22 C17 C18 7(4) . . . . ?
C21 C22 C17 C16 -176(3) . . . . ?
C8 N2 C16 C17 -100(3) . . . . ?
C9 N2 C16 C17 76(2) . . . . ?
C18 C17 C16 N2 27(3) . . . . ?
C22 C17 C16 N2 -150(2) . . . . ?
C16 N2 C8 O1 179(2) . . . . ?
C9 N2 C8 O1 4(3) . . . . ?
C16 N2 C8 N1 3(3) . . . . ?
C9 N2 C8 N1 -171.9(17) . . . . ?
C1 N1 C8 O1 9(4) . . . . ?
C1 N1 C8 N2 -176.1(19) . . . . ?
C8 N1 C1 C7 173.6(18) . . . . ?
C8 N1 C1 C2 -9(3) . . . . ?
C7 C1 C2 C3 -1(3) . . . . ?
N1 C1 C2 C3 -179(2) . . . . ?
C1 C2 C3 C4 5(4) . . . . ?
C2 C3 C4 C6 -7(4) . . . . ?
C2 C3 C4 C5 -176(2) . . . . ?
C8 N2 C9 C10 -122(2) . . . . ?
C16 N2 C9 C10 62(3) . . . . ?
C11 C10 C9 N2 62(3) . . . . ?
C15 C10 C9 N2 -131(2) . . . . ?
C15 C10 C11 C12 11(3) . . . . ?
C9 C10 C11 C12 176.3(19) . . . . ?
C10 C11 C12 C13 -8(3) . . . . ?
C11 C12 C13 C14 9(5) . . . . ?
C12 C13 C14 C15 -10(6) . . . . ?
C13 C14 C15 C10 11(5) . . . . ?
C11 C10 C15 C14 -13(4) . . . . ?
C9 C10 C15 C14 -179(2) . . . . ?
C21 C20 C19 C18 -3(5) . . . . ?
C22 C17 C18 C19 -2(3) . . . . ?
C16 C17 C18 C19 -180(2) . . . . ?
C20 C19 C18 C17 0(4) . . . . ?
C2 C1 C7 C6 1(3) . . . . ?
N1 C1 C7 C6 178(2) . . . . ?
C1 C7 C6 C4 -3(4) . . . . ?
C3 C4 C6 C7 6(4) . . . . ?
C5 C4 C6 C7 175(2) . . . . ?
